data_7030307
loop_
_publ_author_name
'Adams, Jeramie J.'
'Gruver, Brian C.'
'Donohoue, Rose'
'Arulsamy, Navamoney'
'Roddick, Dean M.'

_publ_section_title
;
 Acceptor pincer Ru(II) chemistry.
;
_journal_issue 40
_journal_name_full 'Dalton transactions (Cambridge, England : 2003)'
_journal_page_first 12601
_journal_page_last 12611
_journal_paper_doi 10.1039/c2dt31234d
_journal_volume 41
_journal_year 2012
_chemical_formula_moiety 'C14 H9 F12 O3 P2 Ru, F6 Sb'
_chemical_formula_sum 'C14 H9 F18 O3 P2 Ru Sb'
_chemical_formula_weight 851.97
_chemical_name_systematic
;

?

;
_space_group_IT_number 14
_symmetry_cell_setting monoclinic
_symmetry_space_group_name_Hall '-P 2ybc'
_symmetry_space_group_name_H-M 'P 1 21/c 1'
_atom_sites_solution_hydrogens geom
_atom_sites_solution_primary direct
_atom_sites_solution_secondary difmap
_audit_creation_method SHELXL-97
_cell_angle_alpha 90.00
_cell_angle_beta 98.113(1)
_cell_angle_gamma 90.00
_cell_formula_units_Z 4
_cell_length_a 9.9476(3)
_cell_length_b 18.9614(5)
_cell_length_c 13.3993(4)
_cell_measurement_reflns_used 9700
_cell_measurement_temperature 150(2)
_cell_measurement_theta_max 36.46
_cell_measurement_theta_min 2.63
_cell_volume 2502.09(13)
_computing_cell_refinement 'Bruker SMART (Bruker, 2001)'
_computing_data_collection 'Bruker SMART (Bruker, 2001)'
_computing_data_reduction 'Bruker SAINT (Bruker, 2001)'
_computing_molecular_graphics 'Bruker SHELXTL V. 6.10 (Bruker, 2001)'
_computing_publication_material 'Bruker SHELXTL V. 6.10 (Bruker, 2001)'
_computing_structure_refinement 'SHELXL-97 (Sheldrick, 1997)'
_computing_structure_solution 'SHELXS-97 (Sheldrick, 1997)'
_diffrn_ambient_temperature 150(2)
_diffrn_measured_fraction_theta_full 0.999
_diffrn_measured_fraction_theta_max 0.999
_diffrn_measurement_device_type 'CCD area detector'
_diffrn_measurement_method 'phi and omega scans'
_diffrn_radiation_monochromator graphite
_diffrn_radiation_source 'fine-focus sealed tube'
_diffrn_radiation_type MoK\a
_diffrn_radiation_wavelength 0.71073
_diffrn_reflns_av_R_equivalents 0.0213
_diffrn_reflns_av_sigmaI/netI 0.0144
_diffrn_reflns_limit_h_max 16
_diffrn_reflns_limit_h_min -16
_diffrn_reflns_limit_k_max 30
_diffrn_reflns_limit_k_min -31
_diffrn_reflns_limit_l_max 21
_diffrn_reflns_limit_l_min -18
_diffrn_reflns_number 73168
_diffrn_reflns_theta_full 35.63
_diffrn_reflns_theta_max 35.63
_diffrn_reflns_theta_min 1.87
_exptl_absorpt_coefficient_mu 1.962
_exptl_absorpt_correction_T_max 0.5981
_exptl_absorpt_correction_T_min 0.4763
_exptl_absorpt_correction_type multi-scan
_exptl_absorpt_process_details 'SADABS, (Bruker, 2001)'
_exptl_crystal_colour colourless
_exptl_crystal_density_diffrn 2.262
_exptl_crystal_density_method 'not measured'
_exptl_crystal_description rectangular_prism
_exptl_crystal_F_000 1616
_exptl_crystal_size_max 0.44
_exptl_crystal_size_mid 0.40
_exptl_crystal_size_min 0.29
_refine_diff_density_max 3.066
_refine_diff_density_min -0.883
_refine_diff_density_rms 0.100
_refine_ls_extinction_method none
_refine_ls_goodness_of_fit_ref 1.132
_refine_ls_hydrogen_treatment refall
_refine_ls_matrix_type full
_refine_ls_number_parameters 388
_refine_ls_number_reflns 11515
_refine_ls_number_restraints 0
_refine_ls_restrained_S_all 1.132
_refine_ls_R_factor_all 0.0350
_refine_ls_R_factor_gt 0.0290
_refine_ls_shift/su_max 0.002
_refine_ls_shift/su_mean 0.000
_refine_ls_structure_factor_coef Fsqd
_refine_ls_weighting_details 'calc w=1/[\s^2^(Fo^2^)+(0.0227P)^2^+3.1968P] where P=(Fo^2^+2Fc^2^)/3'
_refine_ls_weighting_scheme calc
_refine_ls_wR_factor_gt 0.0676
_refine_ls_wR_factor_ref 0.0721
_reflns_number_gt 10236
_reflns_number_total 11515
_reflns_threshold_expression >2sigma(I)
_cod_data_source_file c2dt31234d.txt
_cod_data_source_block jja22
_cod_depositor_comments
;
The following automatic conversions were performed:

'_symmetry_cell_setting' value 'Monoclinic' changed to 'monoclinic'
according to
/usr/data/users/saulius/automatic-downloads/retrospective/RSC/lib/dictionaries/cif_core.dic
dictionary named 'cif_core.dic' version 2.4.2 from 2011-04-26.

Automatic conversion script
Id: cif_fix_values 2281 2013-09-26 08:29:07Z andrius 
;
_cod_original_sg_symbol_H-M P2(1)/c
_cod_database_code 7030307

loop_
_symmetry_equiv_pos_as_xyz
'x, y, z'
'-x, y+1/2, -z+1/2'
'-x, -y, -z'
'x, -y-1/2, z-1/2'

loop_
_atom_site_label
_atom_site_type_symbol
_atom_site_fract_x
_atom_site_fract_y
_atom_site_fract_z
_atom_site_U_iso_or_equiv
_atom_site_adp_type
_atom_site_occupancy
_atom_site_symmetry_multiplicity
_atom_site_calc_flag
Ru1 Ru 0.724419(13) 0.403372(7) 0.791783(10) 0.02100(3) Uani 1 1 d
C1 C 0.66909(17) 0.42266(9) 0.63495(13) 0.0227(3) Uani 1 1 d
P1 P 0.54875(5) 0.32501(3) 0.75392(4) 0.02881(9) Uani 1 1 d
P2 P 0.88406(5) 0.48799(2) 0.76605(3) 0.02250(8) Uani 1 1 d
C13 C 0.7789(2) 0.37943(11) 0.93807(15) 0.0292(3) Uani 1 1 d
C14 C 0.6016(2) 0.47140(12) 0.82250(16) 0.0316(4) Uani 1 1 d
O1W O 0.86423(16) 0.32666(9) 0.74879(12) 0.0313(3) Uani 1 1 d
H1A H 0.916(5) 0.298(2) 0.786(4) 0.088(15) Uiso 1 1 d
H1B H 0.870(3) 0.3172(18) 0.700(3) 0.041(9) Uiso 1 1 d
O1 O 0.8012(2) 0.36765(11) 1.02057(13) 0.0458(4) Uani 1 1 d
O2 O 0.5255(2) 0.51257(10) 0.84035(16) 0.0476(4) Uani 1 1 d
C2 C 0.75496(17) 0.46081(9) 0.57964(13) 0.0223(3) Uani 1 1 d
C3 C 0.7229(2) 0.46894(10) 0.47565(14) 0.0271(3) Uani 1 1 d
H3 H 0.783(3) 0.4934(15) 0.442(2) 0.034(7) Uiso 1 1 d
C4 C 0.6058(2) 0.43896(11) 0.42468(15) 0.0306(4) Uani 1 1 d
H4 H 0.586(3) 0.4416(16) 0.358(2) 0.037(7) Uiso 1 1 d
C5 C 0.5190(2) 0.40173(11) 0.47750(16) 0.0307(4) Uani 1 1 d
H5 H 0.440(3) 0.3816(17) 0.443(2) 0.043(8) Uiso 1 1 d
C6 C 0.54894(18) 0.39412(10) 0.58148(14) 0.0261(3) Uani 1 1 d
C7 C 0.4505(2) 0.35499(13) 0.63768(18) 0.0345(4) Uani 1 1 d
H7A H 0.386(3) 0.3861(15) 0.661(2) 0.031(7) Uiso 1 1 d
H7B H 0.406(3) 0.3165(18) 0.604(3) 0.048(9) Uiso 1 1 d
C8 C 0.4233(2) 0.30969(16) 0.8445(2) 0.0434(5) Uani 1 1 d
F8A F 0.39181(18) 0.37175(11) 0.88158(16) 0.0610(5) Uani 1 1 d
F8B F 0.30972(17) 0.28029(13) 0.80224(16) 0.0650(6) Uani 1 1 d
F8C F 0.47859(19) 0.26998(12) 0.92164(14) 0.0608(5) Uani 1 1 d
C9 C 0.5958(3) 0.23157(13) 0.7279(2) 0.0437(5) Uani 1 1 d
F9A F 0.65288(19) 0.23047(9) 0.64354(14) 0.0527(4) Uani 1 1 d
F9B F 0.6826(2) 0.20528(9) 0.80284(16) 0.0584(5) Uani 1 1 d
F9C F 0.4874(2) 0.18956(10) 0.7137(2) 0.0725(6) Uani 1 1 d
C10 C 0.88654(19) 0.49204(11) 0.63131(14) 0.0266(3) Uani 1 1 d
H10A H 0.902(3) 0.5401(16) 0.617(2) 0.033(7) Uiso 1 1 d
H10B H 0.960(3) 0.4652(15) 0.617(2) 0.032(7) Uiso 1 1 d
C11 C 1.0681(2) 0.47830(12) 0.82116(16) 0.0329(4) Uani 1 1 d
F11A F 1.10746(16) 0.41254(9) 0.81129(16) 0.0555(5) Uani 1 1 d
F11B F 1.14934(15) 0.51971(11) 0.77712(14) 0.0543(4) Uani 1 1 d
F11C F 1.08593(17) 0.49394(11) 0.91852(12) 0.0554(4) Uani 1 1 d
C12 C 0.8526(3) 0.58092(11) 0.80527(17) 0.0349(4) Uani 1 1 d
F12A F 0.8386(2) 0.58294(9) 0.90269(12) 0.0569(5) Uani 1 1 d
F12B F 0.94986(18) 0.62513(8) 0.78951(13) 0.0481(4) Uani 1 1 d
F12C F 0.73697(17) 0.60314(8) 0.75298(13) 0.0455(3) Uani 1 1 d
Sb1 Sb 0.064269(13) 0.300188(7) 0.502009(10) 0.02612(3) Uani 1 1 d
F1 F -0.04931(18) 0.36038(11) 0.41932(17) 0.0633(5) Uani 1 1 d
F2 F -0.08194(19) 0.27799(11) 0.57102(13) 0.0581(5) Uani 1 1 d
F3 F 0.1782(2) 0.24060(9) 0.58352(15) 0.0632(5) Uani 1 1 d
F4 F 0.20734(15) 0.32522(10) 0.43318(13) 0.0484(4) Uani 1 1 d
F5 F 0.01346(16) 0.22504(9) 0.41263(12) 0.0481(4) Uani 1 1 d
F6 F 0.11169(17) 0.37478(9) 0.59219(14) 0.0516(4) Uani 1 1 d

loop_
_atom_site_aniso_label
_atom_site_aniso_U_11
_atom_site_aniso_U_22
_atom_site_aniso_U_33
_atom_site_aniso_U_23
_atom_site_aniso_U_13
_atom_site_aniso_U_12
Ru1 0.02004(5) 0.02116(6) 0.02140(6) 0.00359(4) 0.00152(4) 0.00217(4)
C1 0.0224(6) 0.0214(6) 0.0234(7) 0.0023(5) -0.0003(5) 0.0026(5)
P1 0.02296(19) 0.0291(2) 0.0337(2) 0.00753(18) 0.00200(17) -0.00306(17)
P2 0.02373(18) 0.02114(18) 0.02203(18) 0.00049(14) 0.00109(14) 0.00021(14)
C13 0.0325(8) 0.0287(8) 0.0259(8) 0.0023(6) 0.0021(6) 0.0024(7)
C14 0.0294(8) 0.0330(9) 0.0328(9) 0.0054(7) 0.0059(7) 0.0055(7)
O1W 0.0327(7) 0.0337(7) 0.0265(6) -0.0013(6) 0.0001(5) 0.0119(6)
O1 0.0626(12) 0.0467(10) 0.0265(7) 0.0057(7) 0.0008(7) 0.0043(9)
O2 0.0447(9) 0.0433(9) 0.0580(11) 0.0050(8) 0.0184(8) 0.0177(8)
C2 0.0234(7) 0.0204(6) 0.0224(7) 0.0015(5) 0.0011(5) 0.0031(5)
C3 0.0329(8) 0.0253(7) 0.0225(7) 0.0027(6) 0.0016(6) 0.0042(6)
C4 0.0369(9) 0.0311(9) 0.0217(7) 0.0006(6) -0.0038(6) 0.0048(7)
C5 0.0301(8) 0.0290(8) 0.0298(8) -0.0015(7) -0.0067(7) 0.0013(7)
C6 0.0234(7) 0.0251(7) 0.0278(8) 0.0022(6) -0.0031(6) -0.0002(6)
C7 0.0241(8) 0.0392(10) 0.0377(10) 0.0065(8) -0.0046(7) -0.0060(7)
C8 0.0302(9) 0.0554(15) 0.0453(12) 0.0153(11) 0.0077(9) -0.0054(9)
F8A 0.0434(9) 0.0716(12) 0.0742(12) 0.0040(10) 0.0300(9) 0.0041(8)
F8B 0.0350(8) 0.0949(15) 0.0650(11) 0.0169(11) 0.0067(7) -0.0281(9)
F8C 0.0527(9) 0.0789(13) 0.0524(10) 0.0329(9) 0.0130(8) 0.0009(9)
C9 0.0376(11) 0.0285(10) 0.0641(16) 0.0041(10) 0.0037(10) -0.0076(8)
F9A 0.0583(10) 0.0398(8) 0.0610(10) -0.0130(7) 0.0113(8) -0.0037(7)
F9B 0.0593(10) 0.0370(8) 0.0772(13) 0.0229(8) 0.0036(9) 0.0069(7)
F9C 0.0527(10) 0.0383(9) 0.125(2) -0.0013(10) 0.0079(11) -0.0218(8)
C10 0.0269(7) 0.0287(8) 0.0241(7) 0.0012(6) 0.0038(6) -0.0036(6)
C11 0.0264(8) 0.0388(10) 0.0314(9) 0.0018(8) -0.0031(7) -0.0041(7)
F11A 0.0308(7) 0.0461(9) 0.0845(13) -0.0025(8) -0.0096(7) 0.0100(6)
F11B 0.0294(6) 0.0741(12) 0.0577(10) 0.0183(9) 0.0006(6) -0.0152(7)
F11C 0.0460(8) 0.0852(13) 0.0304(7) -0.0013(8) -0.0105(6) -0.0083(8)
C12 0.0522(12) 0.0228(8) 0.0307(9) -0.0006(7) 0.0095(8) 0.0017(8)
F12A 0.1064(15) 0.0354(7) 0.0323(7) -0.0050(6) 0.0217(8) 0.0059(9)
F12B 0.0606(10) 0.0276(6) 0.0565(9) -0.0059(6) 0.0098(8) -0.0128(6)
F12C 0.0506(8) 0.0308(6) 0.0560(9) 0.0058(6) 0.0109(7) 0.0144(6)
Sb1 0.02649(5) 0.02483(5) 0.02783(6) -0.00438(4) 0.00653(4) -0.00457(4)
F1 0.0399(8) 0.0592(11) 0.0871(14) 0.0254(10) -0.0040(9) 0.0052(8)
F2 0.0600(10) 0.0700(11) 0.0518(9) -0.0212(8) 0.0337(8) -0.0337(9)
F3 0.0766(12) 0.0390(8) 0.0638(11) 0.0122(8) -0.0258(9) -0.0063(8)
F4 0.0342(7) 0.0667(10) 0.0476(8) -0.0073(8) 0.0179(6) -0.0119(7)
F5 0.0455(8) 0.0537(9) 0.0444(8) -0.0250(7) 0.0040(6) -0.0130(7)
F6 0.0486(8) 0.0413(8) 0.0673(10) -0.0308(8) 0.0167(8) -0.0116(7)

loop_
_atom_type_symbol
_atom_type_description
_atom_type_scat_dispersion_real
_atom_type_scat_dispersion_imag
_atom_type_scat_source
C C 0.0033 0.0016 'International Tables Vol C Tables 4.2.6.8 and 6.1.1.4'
H H 0.0000 0.0000 'International Tables Vol C Tables 4.2.6.8 and 6.1.1.4'
O O 0.0106 0.0060 'International Tables Vol C Tables 4.2.6.8 and 6.1.1.4'
F F 0.0171 0.0103 'International Tables Vol C Tables 4.2.6.8 and 6.1.1.4'
P P 0.1023 0.0942 'International Tables Vol C Tables 4.2.6.8 and 6.1.1.4'
Ru Ru -1.2594 0.8363 'International Tables Vol C Tables 4.2.6.8 and 6.1.1.4'
Sb Sb -0.5866 1.5461 'International Tables Vol C Tables 4.2.6.8 and 6.1.1.4'

loop_
_geom_angle_atom_site_label_1
_geom_angle_atom_site_label_2
_geom_angle_atom_site_label_3
_geom_angle
C14 Ru1 C13 92.07(9)
C14 Ru1 C1 90.74(8)
C13 Ru1 C1 176.74(7)
C14 Ru1 O1W 177.18(8)
C13 Ru1 O1W 90.74(7)
C1 Ru1 O1W 86.47(6)
C14 Ru1 P1 89.67(7)
C13 Ru1 P1 99.29(6)
C1 Ru1 P1 79.06(5)
O1W Ru1 P1 90.22(5)
C14 Ru1 P2 92.19(7)
C13 Ru1 P2 101.84(6)
C1 Ru1 P2 79.70(5)
O1W Ru1 P2 86.89(5)
P1 Ru1 P2 158.699(19)
C2 C1 C6 117.58(16)
C2 C1 Ru1 121.12(12)
C6 C1 Ru1 121.19(13)
C7 P1 C9 104.77(13)
C7 P1 C8 106.05(11)
C9 P1 C8 100.34(13)
C7 P1 Ru1 106.79(7)
C9 P1 Ru1 116.75(8)
C8 P1 Ru1 120.72(10)
C10 P2 C12 105.40(9)
C10 P2 C11 104.22(9)
C12 P2 C11 99.97(11)
C10 P2 Ru1 106.49(6)
C12 P2 Ru1 117.59(8)
C11 P2 Ru1 121.52(7)
O1 C13 Ru1 175.5(2)
O2 C14 Ru1 179.2(2)
Ru1 O1W H1A 129(3)
Ru1 O1W H1B 125(3)
H1A O1W H1B 105(4)
C3 C2 C1 120.87(17)
C3 C2 C10 118.40(16)
C1 C2 C10 120.70(15)
C4 C3 C2 120.35(18)
C4 C3 H3 121.5(18)
C2 C3 H3 118.1(19)
C5 C4 C3 119.90(18)
C5 C4 H4 118.3(19)
C3 C4 H4 121.8(19)
C4 C5 C6 120.27(18)
C4 C5 H5 120(2)
C6 C5 H5 120(2)
C5 C6 C1 121.01(18)
C5 C6 C7 119.19(17)
C1 C6 C7 119.80(17)
C6 C7 P1 105.87(13)
C6 C7 H7A 111.5(17)
P1 C7 H7A 102.7(17)
C6 C7 H7B 116(2)
P1 C7 H7B 109(2)
H7A C7 H7B 111(3)
F8B C8 F8A 107.6(2)
F8B C8 F8C 109.3(2)
F8A C8 F8C 107.6(2)
F8B C8 P1 113.3(2)
F8A C8 P1 108.46(17)
F8C C8 P1 110.39(17)
F9B C9 F9C 108.1(2)
F9B C9 F9A 109.0(2)
F9C C9 F9A 107.6(2)
F9B C9 P1 111.5(2)
F9C C9 P1 111.90(19)
F9A C9 P1 108.61(17)
C2 C10 P2 107.89(12)
C2 C10 H10A 116.0(17)
P2 C10 H10A 105.5(17)
C2 C10 H10B 110.5(18)
P2 C10 H10B 107.3(18)
H10A C10 H10B 109(2)
F11A C11 F11B 107.9(2)
F11A C11 F11C 108.1(2)
F11B C11 F11C 107.53(19)
F11A C11 P2 109.77(14)
F11B C11 P2 112.83(15)
F11C C11 P2 110.57(16)
F12B C12 F12C 108.30(18)
F12B C12 F12A 108.6(2)
F12C C12 F12A 107.8(2)
F12B C12 P2 113.34(16)
F12C C12 P2 108.44(16)
F12A C12 P2 110.22(15)
F3 Sb1 F1 179.52(10)
F3 Sb1 F4 90.04(10)
F1 Sb1 F4 89.49(9)
F3 Sb1 F6 90.16(9)
F1 Sb1 F6 89.86(10)
F4 Sb1 F6 89.23(7)
F3 Sb1 F2 91.44(10)
F1 Sb1 F2 89.04(10)
F4 Sb1 F2 178.14(9)
F6 Sb1 F2 89.64(7)
F3 Sb1 F5 90.02(8)
F1 Sb1 F5 89.97(9)
F4 Sb1 F5 91.90(7)
F6 Sb1 F5 178.86(7)
F2 Sb1 F5 89.23(7)

loop_
_geom_bond_atom_site_label_1
_geom_bond_atom_site_label_2
_geom_bond_distance
Ru1 C14 1.862(2)
Ru1 C13 2.0106(19)
Ru1 C1 2.1275(17)
Ru1 O1W 2.1467(15)
Ru1 P1 2.2953(5)
Ru1 P2 2.3172(5)
C1 C2 1.408(2)
C1 C6 1.412(2)
P1 C7 1.810(2)
P1 C9 1.878(3)
P1 C8 1.882(2)
P2 C10 1.8107(19)
P2 C12 1.878(2)
P2 C11 1.884(2)
C13 O1 1.119(2)
C14 O2 1.136(3)
O1W H1A 0.86(5)
O1W H1B 0.69(4)
C2 C3 1.393(2)
C2 C10 1.512(3)
C3 C4 1.386(3)
C3 H3 0.92(3)
C4 C5 1.385(3)
C4 H4 0.89(3)
C5 C6 1.391(3)
C5 H5 0.94(3)
C6 C7 1.512(3)
C7 H7A 0.95(3)
C7 H7B 0.93(3)
C8 F8B 1.314(3)
C8 F8A 1.332(4)
C8 F8C 1.334(3)
C9 F9B 1.326(3)
C9 F9C 1.332(3)
C9 F9A 1.335(3)
C10 H10A 0.95(3)
C10 H10B 0.93(3)
C11 F11A 1.319(3)
C11 F11B 1.323(3)
C11 F11C 1.325(3)
C12 F12B 1.320(3)
C12 F12C 1.328(3)
C12 F12A 1.333(3)
Sb1 F3 1.8452(17)
Sb1 F1 1.8583(17)
Sb1 F4 1.8633(14)
Sb1 F6 1.8768(14)
Sb1 F2 1.8780(15)
Sb1 F5 1.8839(14)
